data_1528295
loop_
_publ_author_name
'Akkari, H.'
'Merazig, H.'
'Benard-Rocherulle, P.'
'Roisnel, T.'
'Rocherulle, J.'

_publ_section_title
;
 Hydrothermal synthesis, crystal structure and thermal behaviour of the
 first lanthanide sulfato-squarate, La2 (H2 O)4 (S O4)2 (C4 O4)
;
_journal_name_full 'Solid State Sciences'
_journal_page_first 704
_journal_page_last 715
_journal_volume 8
_journal_year 2006
_chemical_formula_sum 'C4 H8 La2 O16 S2'
_chemical_name_systematic 'La2 (S O4)2 (C4 O4) (H2 O)4'
_space_group_IT_number 14
_symmetry_space_group_name_Hall '-P 2yn'
_symmetry_space_group_name_H-M 'P 1 21/n 1'
_cell_angle_alpha 90
_cell_angle_beta 96.457
_cell_angle_gamma 90
_cell_formula_units_Z 2
_cell_length_a 6.5965
_cell_length_b 10.9595
_cell_length_c 9.6633
_cell_volume 694.170
_citation_journal_id_ASTM SSSCFJ
_cod_data_source_file Akkari_SSSCFJ_2006_1149.cif
_cod_data_source_block C4H8La2O16S2
_cod_original_cell_volume 694.1703
_cod_original_sg_symbol_Hall '-P 2ybc (x-z,y,z)'
_cod_database_code 1528295

loop_
_symmetry_equiv_pos_as_xyz
x,y,z
-x+1/2,y+1/2,-z+1/2
-x,-y,-z
x-1/2,-y-1/2,z-1/2

loop_
_atom_site_label
_atom_site_type_symbol
_atom_site_fract_x
_atom_site_fract_y
_atom_site_fract_z
_atom_site_occupancy
_atom_site_U_iso_or_equiv
H2 H+1 0.603 0.101 -0.192 1 0.0
O1 O-2 0.3339 0.2691 0.0399 1 0.0
O6 O-2 0.2375 0.12568 0.5429 1 0.0
O8 O-2 0.9234 0.0591 0.2929 1 0.0
O4 O-2 0.1414 0.212 -0.1798 1 0.0
O5 O-2 0.4533 0.0531 0.26993 1 0.0
S1 S+6 0.20009 0.17673 -0.03451 1 0.0
C2 C+1 0.3827 0.0577 0.5192 1 0.0
H4 H+1 0.898 -0.019 0.325 1 0.0
La1 La+3 0.671692 0.157821 0.106566 1 0.0
H1 H+1 0.77 0.195 -0.206 1 0.0
C1 C+1 0.4805 0.0252 0.3967 1 0.0
O2 O-2 0.3244 0.06253 -0.03 1 0.0
H3 H+1 0.993 0.102 0.368 1 0.0
O3 O-2 0.019 0.1579 0.0361 1 0.0
O7 O-2 0.652 0.1792 -0.1618 1 0.0
